data_1570423
loop_
_publ_author_name
'He, Tao-Bin'
'Yan, Bing-Chao'
'Zhou, Yuan-Fei'
'Sang, Yue-Qian'
'Li, Xiao-Nian'
'Sun, Han-Dong'
'Wang, Chu'
'Xue, Xiao-Song'
'Puno, Pema-Tenzin'

_publ_section_title
;
 Discovery and bioinspired total syntheses of unprecedented
 sesquiterpenoid dimers unveiled bifurcating [4 + 2] cycloaddition and
 target differentiation of enantiomers.
;
_journal_issue 4
_journal_name_full 'Chemical science'
_journal_page_first 1260
_journal_page_last 1270
_journal_paper_doi 10.1039/d3sc05233h
_journal_volume 15
_journal_year 2024
_chemical_absolute_configuration ad
_chemical_formula_moiety 'C30 H34 O4'
_chemical_formula_sum 'C30 H34 O4'
_chemical_formula_weight 458.57
_space_group_crystal_system orthorhombic
_space_group_IT_number 19
_space_group_name_Hall 'P 2ac 2ab'
_space_group_name_H-M_alt 'P 21 21 21'
_atom_sites_solution_hydrogens geom
_audit_update_record
;
2022-10-14 deposited with the CCDC.	2023-11-28 downloaded from the CCDC.
;
_cell_angle_alpha 90
_cell_angle_beta 90
_cell_angle_gamma 90
_cell_formula_units_Z 4
_cell_length_a 8.7330(5)
_cell_length_b 9.9169(6)
_cell_length_c 28.6719(17)
_cell_measurement_reflns_used 9322
_cell_measurement_temperature 101.(2)
_cell_measurement_theta_max 72.1319
_cell_measurement_theta_min 4.7183
_cell_volume 2483.1(3)
_computing_cell_refinement 'SAINT V8.38A (Bruker AXS Inc., 2017)'
_computing_data_collection 'Bruker Instrument Service vV6.2.9'
_computing_data_reduction 'SAINT V8.38A (Bruker AXS Inc., 2017)'
_computing_molecular_graphics 'shelXle (C.B. Huebschle, rev 882)'
_computing_structure_refinement 'SHELXL-2017/1 (Sheldrick, 2017)'
_computing_structure_solution 'SHELXT 2014/5 (Sheldrick, 2014)'
_diffrn_ambient_temperature 101.(2)
_diffrn_detector_area_resol_mean 7.3910
_diffrn_measured_fraction_theta_full 0.998
_diffrn_measured_fraction_theta_max 0.998
_diffrn_measurement_device_type 'Bruker D8 QUEST PHOTON II'
_diffrn_radiation_monochromator 'Helixos MX multilayer Optic'
_diffrn_radiation_type 'Cu K\a'
_diffrn_radiation_wavelength 1.54178
_diffrn_reflns_av_R_equivalents 0.0617
_diffrn_reflns_av_unetI/netI 0.0379
_diffrn_reflns_limit_h_max 7
_diffrn_reflns_limit_h_min -10
_diffrn_reflns_limit_k_max 12
_diffrn_reflns_limit_k_min -12
_diffrn_reflns_limit_l_max 35
_diffrn_reflns_limit_l_min -35
_diffrn_reflns_number 26362
_diffrn_reflns_theta_full 72.25
_diffrn_reflns_theta_max 72.25
_diffrn_reflns_theta_min 3.08
_diffrn_source 'Ius Diamond'
_diffrn_source_type Microfocus
_exptl_absorpt_coefficient_mu 0.634
_exptl_absorpt_correction_T_max 0.92
_exptl_absorpt_correction_T_min 0.68
_exptl_absorpt_correction_type multi-scan
_exptl_absorpt_process_details
;
SADABS-2016/2 - Bruker AXS area detector scaling and absorption correction
;
_exptl_crystal_colour 'clear light colourless'
_exptl_crystal_density_diffrn 1.227
_exptl_crystal_density_method 'not measured'
_exptl_crystal_description prism
_exptl_crystal_F_000 984
_exptl_crystal_size_max 0.580
_exptl_crystal_size_mid 0.230
_exptl_crystal_size_min 0.140
_refine_diff_density_max 0.243
_refine_diff_density_min -0.223
_refine_ls_abs_structure_details
;

Flack x determined using 1959 quotients [(I+)-(I-)]/[(I+)+(I-)]
(Parsons, Flack and Wagner, Acta Cryst. B69 (2013) 249-259).
;
_refine_ls_abs_structure_Flack 0.12(6)
_refine_ls_extinction_method none
_refine_ls_goodness_of_fit_ref 1.043
_refine_ls_hydrogen_treatment constr
_refine_ls_matrix_type full
_refine_ls_number_parameters 315
_refine_ls_number_reflns 4890
_refine_ls_number_restraints 0
_refine_ls_restrained_S_all 1.043
_refine_ls_R_factor_all 0.0396
_refine_ls_R_factor_gt 0.0376
_refine_ls_shift/su_max 0.001
_refine_ls_shift/su_mean 0.000
_refine_ls_structure_factor_coef Fsqd
_refine_ls_weighting_details 'w=1/[\s^2^(Fo^2^)+(0.0612P)^2^+0.3720P] where P=(Fo^2^+2Fc^2^)/3'
_refine_ls_weighting_scheme calc
_refine_ls_wR_factor_gt 0.0978
_refine_ls_wR_factor_ref 0.0997
_reflns_number_gt 4706
_reflns_number_total 4890
_reflns_threshold_expression 'I > 2\s(I)'
_cod_data_source_file d3sc05233h2.cif
_cod_data_source_block shp12
_cod_depositor_comments
;
The following automatic conversions were performed:

data item '_exptl_absorpt_correction_type' value 'Multi-Scan' was
changed to 'multi-scan' in accordance with the
/home/data/users/saulius/crontab/automatic-downloads/rss-feeds/RSC/lib/dictionaries/cif_core.dic
dictionary named 'cif_core.dic' version 2.4.2 last updated on
2011-04-26.

Automatic conversion script
Id: cif_fix_values 8170 2020-07-09 18:12:32Z antanas 

 Adding full bibliography for 1570418--1570425.cif.
;
_cod_database_code 1570423

loop_
_space_group_symop_operation_xyz
'x, y, z'
'x+1/2, -y+1/2, -z'
'-x, y+1/2, -z+1/2'
'-x+1/2, -y, z+1/2'

loop_
_atom_site_type_symbol
_atom_site_label
_atom_site_fract_x
_atom_site_fract_y
_atom_site_fract_z
_atom_site_U_iso_or_equiv
_atom_site_adp_type
_atom_site_calc_flag
_atom_site_refinement_flags_adp
_atom_site_refinement_flags_occupancy
_atom_site_refinement_flags_posn
_atom_site_occupancy
_atom_site_disorder_assembly
_atom_site_disorder_group
O O1 0.27062(16) 0.65495(16) 0.71210(5) 0.0244(3) Uani d . . . 1 . .
H H33 0.19299 0.624857 0.725918 0.037 Uiso calc U . R 1 . .
O O2 0.02034(15) 0.52915(17) 0.68481(5) 0.0263(3) Uani d . . . 1 . .
C C1 0.0475(3) 0.3939(2) 0.51360(8) 0.0293(5) Uani d . . . 1 . .
H H1 0.053199 0.360234 0.481511 0.044 Uiso calc U . R 1 . .
H H16 -0.021516 0.471748 0.514826 0.044 Uiso calc U . R 1 . .
H H17 0.008425 0.322552 0.534042 0.044 Uiso calc U . R 1 . .
C C2 0.2046(2) 0.4356(2) 0.52960(7) 0.0233(4) Uani d . . . 1 . .
C C3 0.2234(2) 0.48064(19) 0.57820(7) 0.0199(4) Uani d . . . 1 . .
O O3 0.72572(16) 0.53805(16) 0.65090(5) 0.0272(3) Uani d . . . 1 . .
H H34 0.814066 0.52942 0.662092 0.041 Uiso calc U . R 1 . .
C C4 0.3866(2) 0.4950(2) 0.59627(6) 0.0186(4) Uani d . . . 1 . .
O O4 0.70665(17) 0.29160(19) 0.59436(6) 0.0336(4) Uani d . . . 1 . .
C C5 0.4389(2) 0.3425(2) 0.60361(6) 0.0199(4) Uani d . . . 1 . .
H H26 0.422105 0.288284 0.574642 0.024 Uiso calc U . R 1 . .
C C6 0.3522(2) 0.2826(2) 0.64448(7) 0.0208(4) Uani d . . . 1 . .
C C7 0.3749(2) 0.3505(2) 0.68655(7) 0.0208(4) Uani d . . . 1 . .
C C8 0.2980(2) 0.3095(2) 0.72718(7) 0.0253(4) Uani d . . . 1 . .
C C9 0.3081(3) 0.3802(2) 0.77310(8) 0.0321(5) Uani d . . . 1 . .
C C10 0.4506(3) 0.4122(3) 0.79363(8) 0.0336(5) Uani d . . . 1 . .
H H5 0.453989 0.45381 0.823457 0.04 Uiso calc U . R 1 . .
H H6 0.543071 0.392031 0.777624 0.04 Uiso calc U . R 1 . .
C C11 0.1682(3) 0.4090(3) 0.79615(10) 0.0441(6) Uani d . . . 1 . .
H H3 0.125841 0.325698 0.809227 0.066 Uiso calc U . R 1 . .
H H2 0.095342 0.447524 0.773821 0.066 Uiso calc U . R 1 . .
H H4 0.186712 0.473825 0.821341 0.066 Uiso calc U . R 1 . .
C C12 0.2004(3) 0.1980(2) 0.72306(8) 0.0303(5) Uani d . . . 1 . .
H H7 0.146929 0.167228 0.749888 0.036 Uiso calc U . R 1 . .
C C13 0.1795(2) 0.1314(2) 0.68133(9) 0.0298(5) Uani d . . . 1 . .
H H30 0.112932 0.055687 0.680235 0.036 Uiso calc U . R 1 . .
C C30 0.5643(3) 0.7985(2) 0.56982(7) 0.0278(4) Uani d . . . 1 . .
H H31 0.552114 0.892221 0.563965 0.033 Uiso calc U . R 1 . .
H H32 0.645129 0.767897 0.589299 0.033 Uiso calc U . R 1 . .
C C14 0.2535(2) 0.1726(2) 0.64076(7) 0.0248(4) Uani d . . . 1 . .
C C15 0.4060(2) 0.5682(2) 0.64442(6) 0.0179(4) Uani d . . . 1 . .
H H25 0.480137 0.64379 0.639522 0.022 Uiso calc U . R 1 . .
C C16 0.2563(2) 0.6313(2) 0.66356(6) 0.0202(4) Uani d . . . 1 . .
C C17 0.1181(2) 0.5426(2) 0.65425(7) 0.0209(4) Uani d . . . 1 . .
C C18 0.1017(2) 0.4913(2) 0.60708(7) 0.0219(4) Uani d . . . 1 . .
H H8 0.003403 0.464661 0.596294 0.026 Uiso calc U . R 1 . .
C C19 0.3248(3) 0.4345(2) 0.50023(7) 0.0265(4) Uani d . . . 1 . .
H H15 0.307637 0.403338 0.469338 0.032 Uiso calc U . R 1 . .
C C20 0.4834(3) 0.4790(2) 0.51263(7) 0.0262(4) Uani d . . . 1 . .
H H9 0.52416 0.535154 0.486932 0.031 Uiso calc U . R 1 . .
H H10 0.549623 0.3983 0.515331 0.031 Uiso calc U . R 1 . .
C C21 0.4933(2) 0.5598(2) 0.55839(7) 0.0222(4) Uani d . . . 1 . .
H H14 0.600594 0.549736 0.570035 0.027 Uiso calc U . R 1 . .
C C22 0.4675(2) 0.7096(2) 0.55059(7) 0.0239(4) Uani d . . . 1 . .
C C23 0.3384(3) 0.7554(2) 0.51957(8) 0.0294(4) Uani d . . . 1 . .
H H13 0.329587 0.853834 0.521076 0.044 Uiso calc U . R 1 . .
H H11 0.242417 0.714302 0.530093 0.044 Uiso calc U . R 1 . .
H H12 0.359304 0.72791 0.487364 0.044 Uiso calc U . R 1 . .
C C24 0.2207(2) 0.7671(2) 0.64039(7) 0.0252(4) Uani d . . . 1 . .
H H18 0.124117 0.802602 0.652751 0.038 Uiso calc U . R 1 . .
H H19 0.211541 0.754567 0.606597 0.038 Uiso calc U . R 1 . .
H H20 0.303533 0.830927 0.647003 0.038 Uiso calc U . R 1 . .
C C25 0.4788(2) 0.4712(2) 0.68093(6) 0.0195(4) Uani d . . . 1 . .
H H24 0.491586 0.518446 0.71149 0.023 Uiso calc U . R 1 . .
C C26 0.6360(2) 0.4226(2) 0.66252(7) 0.0217(4) Uani d . . . 1 . .
C C27 0.6068(2) 0.3439(2) 0.61712(7) 0.0231(4) Uani d . . . 1 . .
C C28 0.7195(2) 0.3318(2) 0.69715(7) 0.0274(4) Uani d . . . 1 . .
H H22 0.81512 0.299565 0.683152 0.041 Uiso calc U . R 1 . .
H H21 0.654405 0.25463 0.705006 0.041 Uiso calc U . R 1 . .
H H23 0.74268 0.382996 0.72553 0.041 Uiso calc U . R 1 . .
C C29 0.2243(3) 0.1013(2) 0.59524(8) 0.0319(5) Uani d . . . 1 . .
H H29 0.141424 0.035717 0.599316 0.048 Uiso calc U . R 1 . .
H H27 0.317567 0.054351 0.585336 0.048 Uiso calc U . R 1 . .
H H28 0.194953 0.167369 0.571458 0.048 Uiso calc U . R 1 . .

loop_
_atom_site_aniso_label
_atom_site_aniso_U_11
_atom_site_aniso_U_22
_atom_site_aniso_U_33
_atom_site_aniso_U_12
_atom_site_aniso_U_13
_atom_site_aniso_U_23
O1 0.0197(6) 0.0326(7) 0.0209(6) -0.0028(6) 0.0014(5) -0.0056(6)
O2 0.0144(6) 0.0365(8) 0.0279(7) 0.0003(6) 0.0025(5) -0.0006(6)
C1 0.0325(11) 0.0285(11) 0.0268(9) -0.0029(9) -0.0108(9) -0.0014(8)
C2 0.0270(10) 0.0190(9) 0.0239(9) 0.0007(8) -0.0053(8) 0.0002(7)
C3 0.0199(9) 0.0173(8) 0.0226(9) -0.0009(7) -0.0040(7) 0.0025(7)
O3 0.0151(6) 0.0321(8) 0.0346(8) -0.0032(6) -0.0016(6) 0.0075(6)
C4 0.0165(8) 0.0213(9) 0.0181(8) 0.0006(7) 0.0007(7) 0.0004(7)
O4 0.0245(7) 0.0435(9) 0.0329(8) 0.0108(7) 0.0054(6) -0.0014(7)
C5 0.0182(8) 0.0217(9) 0.0197(8) 0.0017(7) 0.0005(7) -0.0006(7)
C6 0.0165(8) 0.0223(9) 0.0237(9) 0.0032(7) 0.0000(7) 0.0033(8)
C7 0.0148(8) 0.0236(9) 0.0241(9) 0.0014(7) 0.0004(7) 0.0031(8)
C8 0.0219(10) 0.0279(10) 0.0261(9) 0.0015(8) 0.0044(8) 0.0039(8)
C9 0.0405(13) 0.0323(11) 0.0234(9) -0.0023(10) 0.0077(9) 0.0055(8)
C10 0.0286(11) 0.0492(14) 0.0230(9) 0.0078(10) -0.0035(9) -0.0014(9)
C11 0.0326(13) 0.0564(16) 0.0432(13) -0.0029(11) 0.0143(11) -0.0117(12)
C12 0.0273(11) 0.0298(10) 0.0338(10) -0.0021(9) 0.0084(9) 0.0080(9)
C13 0.0244(10) 0.0238(10) 0.0413(12) -0.0050(8) 0.0012(9) 0.0034(9)
C30 0.0273(10) 0.0280(10) 0.0283(9) -0.0046(9) 0.0032(8) 0.0049(8)
C14 0.0219(9) 0.0216(9) 0.0309(10) 0.0011(8) -0.0020(8) 0.0018(8)
C15 0.0130(8) 0.0220(9) 0.0188(8) -0.0004(7) -0.0005(7) 0.0006(7)
C16 0.0154(8) 0.0244(9) 0.0209(8) -0.0001(7) 0.0000(7) -0.0038(7)
C17 0.0136(8) 0.0238(9) 0.0252(9) 0.0029(7) -0.0009(7) 0.0007(8)
C18 0.0152(8) 0.0230(9) 0.0275(10) -0.0017(7) -0.0059(7) 0.0004(8)
C19 0.0375(11) 0.0225(9) 0.0194(9) 0.0029(8) -0.0027(8) -0.0015(7)
C20 0.0306(10) 0.0277(10) 0.0202(9) 0.0021(9) 0.0055(8) 0.0007(8)
C21 0.0186(8) 0.0278(10) 0.0201(8) -0.0004(8) 0.0022(7) 0.0010(8)
C22 0.0233(9) 0.0262(10) 0.0223(8) -0.0015(8) 0.0038(8) 0.0037(7)
C23 0.0326(11) 0.0251(9) 0.0305(10) 0.0000(9) -0.0039(9) 0.0060(8)
C24 0.0218(9) 0.0236(10) 0.0303(10) 0.0018(8) -0.0009(8) -0.0023(8)
C25 0.0145(8) 0.0253(10) 0.0187(8) -0.0010(7) -0.0005(7) 0.0015(7)
C26 0.0141(8) 0.0274(10) 0.0237(9) 0.0006(7) -0.0002(7) 0.0032(8)
C27 0.0207(9) 0.0251(9) 0.0234(9) 0.0034(8) 0.0031(7) 0.0048(8)
C28 0.0194(9) 0.0331(11) 0.0298(10) 0.0034(8) -0.0028(8) 0.0059(9)
C29 0.0382(12) 0.0238(10) 0.0336(11) -0.0038(9) -0.0057(10) 0.0003(9)

loop_
_atom_type_symbol
_atom_type_description
_atom_type_scat_dispersion_real
_atom_type_scat_dispersion_imag
_atom_type_scat_source
C C 0.0181 0.0091 'International Tables Vol C Tables 4.2.6.8 and 6.1.1.4'
H H 0.0000 0.0000 'International Tables Vol C Tables 4.2.6.8 and 6.1.1.4'
O O 0.0492 0.0322 'International Tables Vol C Tables 4.2.6.8 and 6.1.1.4'

loop_
_geom_angle_atom_site_label_1
_geom_angle_atom_site_label_2
_geom_angle_atom_site_label_3
_geom_angle_site_symmetry_1
_geom_angle_site_symmetry_3
_geom_angle
_geom_angle_publ_flag
C16 O1 H33 . . 109.5 ?
C2 C1 H1 . . 109.5 ?
C2 C1 H16 . . 109.5 ?
H1 C1 H16 . . 109.5 ?
C2 C1 H17 . . 109.5 ?
H1 C1 H17 . . 109.5 ?
H16 C1 H17 . . 109.5 ?
C19 C2 C3 . . 120.50(18) ?
C19 C2 C1 . . 121.22(18) ?
C3 C2 C1 . . 118.28(18) ?
C18 C3 C2 . . 121.04(18) ?
C18 C3 C4 . . 121.34(17) ?
C2 C3 C4 . . 117.06(17) ?
C26 O3 H34 . . 109.5 ?
C3 C4 C21 . . 111.00(15) ?
C3 C4 C15 . . 116.35(15) ?
C21 C4 C15 . . 110.80(15) ?
C3 C4 C5 . . 102.97(15) ?
C21 C4 C5 . . 108.05(15) ?
C15 C4 C5 . . 107.00(15) ?
C6 C5 C27 . . 106.77(15) ?
C6 C5 C4 . . 109.30(15) ?
C27 C5 C4 . . 107.59(16) ?
C6 C5 H26 . . 111.0 ?
C27 C5 H26 . . 111.0 ?
C4 C5 H26 . . 111.0 ?
C14 C6 C7 . . 122.08(18) ?
C14 C6 C5 . . 123.75(18) ?
C7 C6 C5 . . 114.13(17) ?
C6 C7 C8 . . 120.63(19) ?
C6 C7 C25 . . 112.02(17) ?
C8 C7 C25 . . 127.23(19) ?
C12 C8 C7 . . 116.7(2) ?
C12 C8 C9 . . 118.74(19) ?
C7 C8 C9 . . 124.49(19) ?
C10 C9 C11 . . 121.3(2) ?
C10 C9 C8 . . 121.7(2) ?
C11 C9 C8 . . 117.0(2) ?
C9 C10 H5 . . 120.0 ?
C9 C10 H6 . . 120.0 ?
H5 C10 H6 . . 120.0 ?
C9 C11 H3 . . 109.5 ?
C9 C11 H2 . . 109.5 ?
H3 C11 H2 . . 109.5 ?
C9 C11 H4 . . 109.5 ?
H3 C11 H4 . . 109.5 ?
H2 C11 H4 . . 109.5 ?
C13 C12 C8 . . 122.1(2) ?
C13 C12 H7 . . 118.9 ?
C8 C12 H7 . . 118.9 ?
C12 C13 C14 . . 121.6(2) ?
C12 C13 H30 . . 119.2 ?
C14 C13 H30 . . 119.2 ?
C22 C30 H31 . . 120.0 ?
C22 C30 H32 . . 120.0 ?
H31 C30 H32 . . 120.0 ?
C13 C14 C6 . . 116.91(19) ?
C13 C14 C29 . . 120.51(19) ?
C6 C14 C29 . . 122.57(19) ?
C16 C15 C25 . . 110.83(15) ?
C16 C15 C4 . . 114.01(15) ?
C25 C15 C4 . . 110.44(15) ?
C16 C15 H25 . . 107.1 ?
C25 C15 H25 . . 107.1 ?
C4 C15 H25 . . 107.1 ?
O1 C16 C17 . . 109.81(16) ?
O1 C16 C24 . . 107.35(16) ?
C17 C16 C24 . . 105.76(16) ?
O1 C16 C15 . . 109.88(15) ?
C17 C16 C15 . . 112.01(16) ?
C24 C16 C15 . . 111.86(16) ?
O2 C17 C18 . . 123.82(18) ?
O2 C17 C16 . . 119.31(18) ?
C18 C17 C16 . . 116.46(16) ?
C3 C18 C17 . . 121.35(17) ?
C3 C18 H8 . . 119.3 ?
C17 C18 H8 . . 119.3 ?
C2 C19 C20 . . 124.82(18) ?
C2 C19 H15 . . 117.6 ?
C20 C19 H15 . . 117.6 ?
C19 C20 C21 . . 114.03(17) ?
C19 C20 H9 . . 108.7 ?
C21 C20 H9 . . 108.7 ?
C19 C20 H10 . . 108.7 ?
C21 C20 H10 . . 108.7 ?
H9 C20 H10 . . 107.6 ?
C22 C21 C20 . . 112.03(17) ?
C22 C21 C4 . . 114.50(16) ?
C20 C21 C4 . . 110.10(17) ?
C22 C21 H14 . . 106.6 ?
C20 C21 H14 . . 106.6 ?
C4 C21 H14 . . 106.6 ?
C30 C22 C23 . . 121.1(2) ?
C30 C22 C21 . . 119.31(19) ?
C23 C22 C21 . . 119.51(18) ?
C22 C23 H13 . . 109.5 ?
C22 C23 H11 . . 109.5 ?
H13 C23 H11 . . 109.5 ?
C22 C23 H12 . . 109.5 ?
H13 C23 H12 . . 109.5 ?
H11 C23 H12 . . 109.5 ?
C16 C24 H18 . . 109.5 ?
C16 C24 H19 . . 109.5 ?
H18 C24 H19 . . 109.5 ?
C16 C24 H20 . . 109.5 ?
H18 C24 H20 . . 109.5 ?
H19 C24 H20 . . 109.5 ?
C7 C25 C26 . . 108.82(16) ?
C7 C25 C15 . . 108.46(15) ?
C26 C25 C15 . . 108.96(15) ?
C7 C25 H24 . . 110.2 ?
C26 C25 H24 . . 110.2 ?
C15 C25 H24 . . 110.2 ?
O3 C26 C28 . . 111.30(16) ?
O3 C26 C27 . . 107.50(16) ?
C28 C26 C27 . . 109.27(17) ?
O3 C26 C25 . . 108.50(16) ?
C28 C26 C25 . . 112.69(16) ?
C27 C26 C25 . . 107.38(15) ?
O4 C27 C5 . . 123.84(19) ?
O4 C27 C26 . . 123.73(18) ?
C5 C27 C26 . . 112.40(16) ?
C26 C28 H22 . . 109.5 ?
C26 C28 H21 . . 109.5 ?
H22 C28 H21 . . 109.5 ?
C26 C28 H23 . . 109.5 ?
H22 C28 H23 . . 109.5 ?
H21 C28 H23 . . 109.5 ?
C14 C29 H29 . . 109.5 ?
C14 C29 H27 . . 109.5 ?
H29 C29 H27 . . 109.5 ?
C14 C29 H28 . . 109.5 ?
H29 C29 H28 . . 109.5 ?
H27 C29 H28 . . 109.5 ?

loop_
_geom_bond_atom_site_label_1
_geom_bond_atom_site_label_2
_geom_bond_site_symmetry_2
_geom_bond_distance
_geom_bond_publ_flag
O1 C16 . 1.417(2) ?
O1 H33 . 0.84 ?
O2 C17 . 1.231(3) ?
C1 C2 . 1.505(3) ?
C1 H1 . 0.98 ?
C1 H16 . 0.98 ?
C1 H17 . 0.98 ?
C2 C19 . 1.346(3) ?
C2 C3 . 1.473(3) ?
C3 C18 . 1.351(3) ?
C3 C4 . 1.523(3) ?
O3 C26 . 1.426(2) ?
O3 H34 . 0.84 ?
C4 C21 . 1.569(3) ?
C4 C15 . 1.569(3) ?
C4 C5 . 1.594(3) ?
O4 C27 . 1.206(3) ?
C5 C6 . 1.516(3) ?
C5 C27 . 1.517(3) ?
C5 H26 . 1.0 ?
C6 C14 . 1.395(3) ?
C6 C7 . 1.395(3) ?
C7 C8 . 1.405(3) ?
C7 C25 . 1.511(3) ?
C8 C12 . 1.401(3) ?
C8 C9 . 1.494(3) ?
C9 C10 . 1.413(4) ?
C9 C11 . 1.419(3) ?
C10 H5 . 0.95 ?
C10 H6 . 0.95 ?
C11 H3 . 0.98 ?
C11 H2 . 0.98 ?
C11 H4 . 0.98 ?
C12 C13 . 1.379(3) ?
C12 H7 . 0.95 ?
C13 C14 . 1.392(3) ?
C13 H30 . 0.95 ?
C30 C22 . 1.340(3) ?
C30 H31 . 0.95 ?
C30 H32 . 0.95 ?
C14 C29 . 1.506(3) ?
C15 C16 . 1.550(2) ?
C15 C25 . 1.557(3) ?
C15 H25 . 1.0 ?
C16 C17 . 1.517(3) ?
C16 C24 . 1.534(3) ?
C17 C18 . 1.452(3) ?
C18 H8 . 0.95 ?
C19 C20 . 1.497(3) ?
C19 H15 . 0.95 ?
C20 C21 . 1.540(3) ?
C20 H9 . 0.99 ?
C20 H10 . 0.99 ?
C21 C22 . 1.520(3) ?
C21 H14 . 1.0 ?
C22 C23 . 1.506(3) ?
C23 H13 . 0.98 ?
C23 H11 . 0.98 ?
C23 H12 . 0.98 ?
C24 H18 . 0.98 ?
C24 H19 . 0.98 ?
C24 H20 . 0.98 ?
C25 C26 . 1.548(3) ?
C25 H24 . 1.0 ?
C26 C28 . 1.526(3) ?
C26 C27 . 1.540(3) ?
C28 H22 . 0.98 ?
C28 H21 . 0.98 ?
C28 H23 . 0.98 ?
C29 H29 . 0.98 ?
C29 H27 . 0.98 ?
C29 H28 . 0.98 ?

loop_
_geom_hbond_atom_site_label_D
_geom_hbond_atom_site_label_H
_geom_hbond_atom_site_label_A
_geom_hbond_site_symmetry_A
_geom_hbond_distance_DH
_geom_hbond_distance_HA
_geom_hbond_distance_DA
_geom_hbond_angle_DHA
_geom_hbond_publ_flag
O1 H33 O2 . 0.84 2.14 2.635(2) 117.9 ?
O3 H34 O2 1_655 0.84 1.92 2.752(2) 173.6 ?
C28 H21 O1 3_646 0.98 2.66 3.139(2) 110.7 ?

loop_
_geom_torsion_atom_site_label_1
_geom_torsion_atom_site_label_2
_geom_torsion_atom_site_label_3
_geom_torsion_atom_site_label_4
_geom_torsion_site_symmetry_1
_geom_torsion_site_symmetry_2
_geom_torsion_site_symmetry_3
_geom_torsion_site_symmetry_4
_geom_torsion
_geom_torsion_publ_flag
C19 C2 C3 C18 . . . . 175.23(19) ?
C1 C2 C3 C18 . . . . -3.5(3) ?
C19 C2 C3 C4 . . . . -13.3(3) ?
C1 C2 C3 C4 . . . . 168.00(18) ?
C18 C3 C4 C21 . . . . -147.56(18) ?
C2 C3 C4 C21 . . . . 41.0(2) ?
C18 C3 C4 C15 . . . . -19.6(3) ?
C2 C3 C4 C15 . . . . 168.92(16) ?
C18 C3 C4 C5 . . . . 97.0(2) ?
C2 C3 C4 C5 . . . . -74.41(19) ?
C3 C4 C5 C6 . . . . -70.00(18) ?
C21 C4 C5 C6 . . . . 172.50(15) ?
C15 C4 C5 C6 . . . . 53.15(19) ?
C3 C4 C5 C27 . . . . 174.43(15) ?
C21 C4 C5 C27 . . . . 56.92(18) ?
C15 C4 C5 C27 . . . . -62.43(18) ?
C27 C5 C6 C14 . . . . -125.6(2) ?
C4 C5 C6 C14 . . . . 118.27(19) ?
C27 C5 C6 C7 . . . . 56.7(2) ?
C4 C5 C6 C7 . . . . -59.4(2) ?
C14 C6 C7 C8 . . . . 0.0(3) ?
C5 C6 C7 C8 . . . . 177.79(17) ?
C14 C6 C7 C25 . . . . -176.29(17) ?
C5 C6 C7 C25 . . . . 1.5(2) ?
C6 C7 C8 C12 . . . . 0.6(3) ?
C25 C7 C8 C12 . . . . 176.33(19) ?
C6 C7 C8 C9 . . . . -176.48(19) ?
C25 C7 C8 C9 . . . . -0.8(3) ?
C12 C8 C9 C10 . . . . 131.6(2) ?
C7 C8 C9 C10 . . . . -51.4(3) ?
C12 C8 C9 C11 . . . . -45.9(3) ?
C7 C8 C9 C11 . . . . 131.1(3) ?
C7 C8 C12 C13 . . . . -0.3(3) ?
C9 C8 C12 C13 . . . . 176.9(2) ?
C8 C12 C13 C14 . . . . -0.6(3) ?
C12 C13 C14 C6 . . . . 1.2(3) ?
C12 C13 C14 C29 . . . . -177.8(2) ?
C7 C6 C14 C13 . . . . -0.9(3) ?
C5 C6 C14 C13 . . . . -178.48(18) ?
C7 C6 C14 C29 . . . . 178.03(19) ?
C5 C6 C14 C29 . . . . 0.5(3) ?
C3 C4 C15 C16 . . . . -7.3(2) ?
C21 C4 C15 C16 . . . . 120.73(17) ?
C5 C4 C15 C16 . . . . -121.71(17) ?
C3 C4 C15 C25 . . . . 118.27(17) ?
C21 C4 C15 C25 . . . . -113.71(17) ?
C5 C4 C15 C25 . . . . 3.85(19) ?
C25 C15 C16 O1 . . . . 35.6(2) ?
C4 C15 C16 O1 . . . . 160.93(15) ?
C25 C15 C16 C17 . . . . -86.76(19) ?
C4 C15 C16 C17 . . . . 38.6(2) ?
C25 C15 C16 C24 . . . . 154.70(16) ?
C4 C15 C16 C24 . . . . -79.9(2) ?
O1 C16 C17 O2 . . . . 16.6(3) ?
C24 C16 C17 O2 . . . . -98.9(2) ?
C15 C16 C17 O2 . . . . 139.00(18) ?
O1 C16 C17 C18 . . . . -170.42(16) ?
C24 C16 C17 C18 . . . . 74.0(2) ?
C15 C16 C17 C18 . . . . -48.0(2) ?
C2 C3 C18 C17 . . . . -176.61(18) ?
C4 C3 C18 C17 . . . . 12.3(3) ?
O2 C17 C18 C3 . . . . -164.5(2) ?
C16 C17 C18 C3 . . . . 22.9(3) ?
C3 C2 C19 C20 . . . . -1.0(3) ?
C1 C2 C19 C20 . . . . 177.69(19) ?
C2 C19 C20 C21 . . . . -14.4(3) ?
C19 C20 C21 C22 . . . . -87.5(2) ?
C19 C20 C21 C4 . . . . 41.2(2) ?
C3 C4 C21 C22 . . . . 73.2(2) ?
C15 C4 C21 C22 . . . . -57.7(2) ?
C5 C4 C21 C22 . . . . -174.61(16) ?
C3 C4 C21 C20 . . . . -54.1(2) ?
C15 C4 C21 C20 . . . . 175.01(15) ?
C5 C4 C21 C20 . . . . 58.1(2) ?
C20 C21 C22 C30 . . . . -132.3(2) ?
C4 C21 C22 C30 . . . . 101.4(2) ?
C20 C21 C22 C23 . . . . 44.8(3) ?
C4 C21 C22 C23 . . . . -81.5(2) ?
C6 C7 C25 C26 . . . . -59.9(2) ?
C8 C7 C25 C26 . . . . 124.0(2) ?
C6 C7 C25 C15 . . . . 58.5(2) ?
C8 C7 C25 C15 . . . . -117.6(2) ?
C16 C15 C25 C7 . . . . 67.7(2) ?
C4 C15 C25 C7 . . . . -59.68(19) ?
C16 C15 C25 C26 . . . . -174.03(15) ?
C4 C15 C25 C26 . . . . 58.6(2) ?
C7 C25 C26 O3 . . . . 171.70(15) ?
C15 C25 C26 O3 . . . . 53.61(19) ?
C7 C25 C26 C28 . . . . -64.6(2) ?
C15 C25 C26 C28 . . . . 177.32(16) ?
C7 C25 C26 C27 . . . . 55.8(2) ?
C15 C25 C26 C27 . . . . -62.3(2) ?
C6 C5 C27 O4 . . . . 124.5(2) ?
C4 C5 C27 O4 . . . . -118.3(2) ?
C6 C5 C27 C26 . . . . -57.0(2) ?
C4 C5 C27 C26 . . . . 60.2(2) ?
O3 C26 C27 O4 . . . . 64.2(3) ?
C28 C26 C27 O4 . . . . -56.7(3) ?
C25 C26 C27 O4 . . . . -179.3(2) ?
O3 C26 C27 C5 . . . . -114.37(17) ?
C28 C26 C27 C5 . . . . 124.72(18) ?
C25 C26 C27 C5 . . . . 2.2(2) ?
